data_7202884
loop_
_publ_author_name
'Cao, Xin-Yi'
'Zhang, Jian'
'Li, Zhao-Ji'
'Cheng, Jian-Kai'
'Yao, Yuan-Gen'

_publ_section_title
;
 Scorpion-shaped carboxylate ligand tailored molecular square, bilayer,
 self-threading and (3,6)-connected nets
;
_journal_issue 9
_journal_name_full CrystEngComm
_journal_page_first 806
_journal_paper_doi 10.1039/b704294a
_journal_volume 9
_journal_year 2007
_chemical_formula_sum 'C20 H18.66 N2 O10.33 Zn2'
_chemical_formula_weight 583.09
_chemical_name_systematic
;
?
;
_space_group_IT_number 14
_symmetry_cell_setting monoclinic
_symmetry_space_group_name_Hall '-P 2ybc'
_symmetry_space_group_name_H-M 'P 1 21/c 1'
_atom_sites_solution_hydrogens geom
_atom_sites_solution_primary direct
_atom_sites_solution_secondary difmap
_audit_creation_method SHELXL-97
_cell_angle_alpha 90.00
_cell_angle_beta 108.619(7)
_cell_angle_gamma 90.00
_cell_formula_units_Z 4
_cell_length_a 13.017(2)
_cell_length_b 12.4950(14)
_cell_length_c 14.208(2)
_cell_measurement_reflns_used 5067
_cell_measurement_temperature 293(2)
_cell_measurement_theta_max 27.48
_cell_measurement_theta_min 3.03
_cell_volume 2189.9(5)
_computing_cell_refinement 'Siemens SMART & SAINT'
_computing_data_collection 'Siemens SMART'
_computing_data_reduction 'Siemens XPREP'
_computing_molecular_graphics 'Bruker SHELXTL'
_computing_publication_material 'Bruker SHELXTL'
_computing_structure_refinement 'Siemens SHELXTL'
_computing_structure_solution 'Siemens SHELXTL'
_diffrn_ambient_temperature 293(2)
_diffrn_measured_fraction_theta_full 0.998
_diffrn_measured_fraction_theta_max 0.998
_diffrn_measurement_device_type 'Bruker P4'
_diffrn_measurement_method '\w scans'
_diffrn_radiation_monochromator graphite
_diffrn_radiation_source 'fine-focus sealed tube'
_diffrn_radiation_type MoK\a
_diffrn_radiation_wavelength 0.71073
_diffrn_reflns_av_R_equivalents 0.0376
_diffrn_reflns_av_sigmaI/netI 0.0345
_diffrn_reflns_limit_h_max 16
_diffrn_reflns_limit_h_min -10
_diffrn_reflns_limit_k_max 16
_diffrn_reflns_limit_k_min -16
_diffrn_reflns_limit_l_max 16
_diffrn_reflns_limit_l_min -18
_diffrn_reflns_number 16725
_diffrn_reflns_theta_full 27.48
_diffrn_reflns_theta_max 27.48
_diffrn_reflns_theta_min 3.03
_diffrn_standards_decay_% 0
_diffrn_standards_interval_count 0
_diffrn_standards_interval_time .
_diffrn_standards_number 0
_exptl_absorpt_coefficient_mu 2.253
_exptl_absorpt_correction_T_max 1.0000
_exptl_absorpt_correction_T_min 0.7818
_exptl_absorpt_correction_type empirical
_exptl_absorpt_process_details 'SADABS (Sheldrick, 1996)'
_exptl_crystal_colour White
_exptl_crystal_density_diffrn 1.768
_exptl_crystal_density_method 'not measured'
_exptl_crystal_description Prism
_exptl_crystal_F_000 1181
_exptl_crystal_size_max 0.3000
_exptl_crystal_size_mid 0.1000
_exptl_crystal_size_min 0.0800
_refine_diff_density_max 0.558
_refine_diff_density_min -0.696
_refine_diff_density_rms 0.085
_refine_ls_extinction_method none
_refine_ls_goodness_of_fit_ref 1.026
_refine_ls_hydrogen_treatment mixed
_refine_ls_matrix_type full
_refine_ls_number_parameters 329
_refine_ls_number_reflns 5025
_refine_ls_number_restraints 0
_refine_ls_restrained_S_all 1.026
_refine_ls_R_factor_gt 0.0513
_refine_ls_shift/su_max 0.001
_refine_ls_shift/su_mean 0.000
_refine_ls_structure_factor_coef Fsqd
_refine_ls_weighting_details 'calc w=1/[\s^2^(Fo^2^)+(0.0751P)^2^+2.5099P] where P=(Fo^2^+2Fc^2^)/3'
_refine_ls_weighting_scheme calc
_refine_ls_wR_factor_gt 0.1292
_refine_ls_wR_factor_ref 0.1376
_reflns_number_gt 4252
_reflns_number_total 5025
_reflns_threshold_expression >2sigma(I)
_cod_data_source_file b704294a.txt
_cod_data_source_block complex_2
_cod_depositor_comments
;
The following automatic conversions were performed:
'_symmetry_cell_setting' value 'Monoclinic' changed to 'monoclinic'
according to '/home/saulius/struct/CIF-dictionaries/cif_core.dic'
dictionary named 'cif_core.dic' version 2.4.1 from 2010-06-29.

Automatic conversion script
Id: cif_fix_enum 1527 2010-12-29 10:47:43Z saulius 
;
_cod_original_cell_volume 2190.0(5)
_cod_original_sg_symbol_H-M P2(1)/c
_cod_database_code 7202884
_refine_ls_r_factor_ref 0.0635

loop_
_symmetry_equiv_pos_as_xyz
'x, y, z'
'-x, y+1/2, -z+1/2'
'-x, -y, -z'
'x, -y-1/2, z-1/2'

loop_
_atom_site_label
_atom_site_type_symbol
_atom_site_fract_x
_atom_site_fract_y
_atom_site_fract_z
_atom_site_U_iso_or_equiv
_atom_site_adp_type
_atom_site_occupancy
_atom_site_symmetry_multiplicity
_atom_site_calc_flag
_atom_site_refinement_flags
_atom_site_disorder_assembly
_atom_site_disorder_group
Zn1 Zn 0.12364(3) 0.78243(3) 0.17292(3) 0.03223(14) Uani 1 1 d . . .
Zn2 Zn 0.32475(4) 0.92249(3) 0.32436(4) 0.03627(15) Uani 1 1 d . . .
O1 O 0.4188(2) 0.7948(2) 0.3512(2) 0.0428(7) Uani 1 1 d . . .
O1W O 0.3337(3) 0.9290(3) 0.4795(3) 0.0476(8) Uani 1 1 d . . .
H1WA H 0.3784 0.9742 0.5083 0.071 Uiso 1 1 calc R . .
H1WB H 0.284(3) 0.931(3) 0.476(3) 0.008(10) Uiso 1 1 d . . .
O2 O 0.5297(2) 0.9315(2) 0.3959(2) 0.0405(7) Uani 1 1 d . . .
O2W O 0.1739(2) 0.8757(2) 0.2842(2) 0.0382(6) Uani 1 1 d . . .
H8OA H 0.143(5) 0.865(4) 0.326(4) 0.057 Uiso 1 1 d . . .
O3W O 0.1145(3) 0.9388(4) 0.4666(3) 0.0642(10) Uani 1 1 d . . .
H2WB H 0.105(6) 0.857(6) 0.462(5) 0.096 Uiso 1 1 d . . .
H2WA H 0.088(6) 1.001(6) 0.473(5) 0.096 Uiso 1 1 d . . .
O3 O 0.9695(2) 0.6919(3) 0.6149(2) 0.0467(7) Uani 1 1 d . . .
O4 O 0.9350(2) 0.8377(2) 0.5216(2) 0.0483(7) Uani 1 1 d . . .
O4W O -0.0083(12) 1.0667(15) 0.0822(12) 0.121(7) Uani 0.33 1 d P . .
O5 O 0.8166(3) 0.3134(3) 0.4337(3) 0.0591(9) Uani 1 1 d . . .
O6 O 0.6780(3) 0.4064(3) 0.3351(2) 0.0605(9) Uani 1 1 d . . .
O7 O 0.6227(2) 0.4729(2) 0.4918(2) 0.0434(7) Uani 1 1 d . . .
N1 N 0.1729(3) 1.6291(2) 0.2096(2) 0.0352(7) Uani 1 1 d . . .
N2 N 0.3136(3) 1.0841(2) 0.2992(2) 0.0348(7) Uani 1 1 d . . .
C1 C 0.6028(3) 0.7547(3) 0.4326(3) 0.0291(7) Uani 1 1 d . . .
C2 C 0.7102(3) 0.7886(3) 0.4673(2) 0.0267(7) Uani 1 1 d . . .
H2A H 0.7272 0.8602 0.4623 0.032 Uiso 1 1 calc R . .
C3 C 0.7917(3) 0.7154(3) 0.5094(3) 0.0268(7) Uani 1 1 d . . .
C4 C 0.7662(3) 0.6076(3) 0.5162(3) 0.0323(8) Uani 1 1 d . . .
H4A H 0.8211 0.5581 0.5433 0.039 Uiso 1 1 calc R . .
C5 C 0.6584(3) 0.5748(3) 0.4823(3) 0.0323(8) Uani 1 1 d . . .
C6 C 0.5776(3) 0.6483(3) 0.4391(3) 0.0321(8) Uani 1 1 d . . .
H6A H 0.5059 0.6258 0.4144 0.039 Uiso 1 1 calc R . .
C7 C 0.5127(3) 0.8328(3) 0.3904(3) 0.0309(8) Uani 1 1 d . . .
C8 C 0.9069(3) 0.7530(3) 0.5503(3) 0.0326(8) Uani 1 1 d . . .
C9 C 0.6978(3) 0.3885(3) 0.5075(3) 0.0387(9) Uani 1 1 d . . .
H9A H 0.6654 0.3236 0.5228 0.046 Uiso 1 1 calc R . .
H9B H 0.7609 0.4052 0.5640 0.046 Uiso 1 1 calc R . .
C10 C 0.7334(4) 0.3694(3) 0.4159(3) 0.0420(9) Uani 1 1 d . . .
C11 C 0.1034(3) 1.5548(3) 0.2183(3) 0.0394(9) Uani 1 1 d . . .
H11A H 0.0327 1.5752 0.2116 0.047 Uiso 1 1 calc R . .
C12 C 0.1320(4) 1.4482(3) 0.2371(3) 0.0411(9) Uani 1 1 d . . .
H12A H 0.0814 1.3985 0.2435 0.049 Uiso 1 1 calc R . .
C13 C 0.2361(3) 1.4166(3) 0.2463(3) 0.0329(8) Uani 1 1 d . . .
C14 C 0.3096(3) 1.4946(3) 0.2399(3) 0.0377(9) Uani 1 1 d . . .
H14A H 0.3812 1.4765 0.2481 0.045 Uiso 1 1 calc R . .
C15 C 0.2754(3) 1.5986(3) 0.2213(3) 0.0371(8) Uani 1 1 d . . .
H15A H 0.3251 1.6501 0.2167 0.045 Uiso 1 1 calc R . .
C16 C 0.2662(3) 1.3016(3) 0.2645(3) 0.0334(8) Uani 1 1 d . . .
C17 C 0.1874(4) 1.2239(3) 0.2277(3) 0.0420(10) Uani 1 1 d . . .
H17A H 0.1172 1.2437 0.1910 0.050 Uiso 1 1 calc R . .
C18 C 0.2138(4) 1.1171(3) 0.2459(3) 0.0438(10) Uani 1 1 d . . .
H18A H 0.1602 1.0660 0.2202 0.053 Uiso 1 1 calc R . .
C19 C 0.3903(3) 1.1584(3) 0.3326(3) 0.0370(9) Uani 1 1 d . . .
H19A H 0.4601 1.1366 0.3686 0.044 Uiso 1 1 calc R . .
C20 C 0.3700(3) 1.2674(3) 0.3156(3) 0.0369(9) Uani 1 1 d . . .
H20A H 0.4259 1.3167 0.3384 0.044 Uiso 1 1 calc R . .

loop_
_atom_site_aniso_label
_atom_site_aniso_U_11
_atom_site_aniso_U_22
_atom_site_aniso_U_33
_atom_site_aniso_U_23
_atom_site_aniso_U_13
_atom_site_aniso_U_12
Zn1 0.0261(2) 0.0245(2) 0.0424(3) -0.00137(17) 0.00567(18) 0.00003(16)
Zn2 0.0285(2) 0.0239(2) 0.0492(3) 0.00086(17) 0.0022(2) 0.00263(16)
O1 0.0246(13) 0.0410(16) 0.0538(17) -0.0086(13) -0.0004(12) 0.0057(11)
O1W 0.0337(18) 0.053(2) 0.053(2) -0.0063(14) 0.0103(16) -0.0029(16)
O2 0.0344(15) 0.0312(14) 0.0508(16) 0.0055(12) 0.0066(13) 0.0061(11)
O2W 0.0274(14) 0.0442(16) 0.0393(15) -0.0079(12) 0.0052(12) -0.0038(12)
O3W 0.053(2) 0.068(2) 0.078(2) 0.012(2) 0.030(2) 0.0074(19)
O3 0.0237(13) 0.0518(18) 0.0544(17) 0.0177(14) -0.0021(12) -0.0015(12)
O4 0.0326(15) 0.0426(16) 0.0634(19) 0.0120(14) 0.0065(14) -0.0028(13)
O4W 0.069(9) 0.156(15) 0.098(10) 0.069(10) -0.027(8) -0.043(9)
O5 0.063(2) 0.055(2) 0.067(2) 0.0050(17) 0.0311(18) 0.0191(18)
O6 0.062(2) 0.074(2) 0.0453(18) 0.0021(16) 0.0157(17) 0.0082(19)
O7 0.0376(15) 0.0323(14) 0.0618(19) 0.0041(13) 0.0181(14) -0.0016(12)
N1 0.0389(18) 0.0267(15) 0.0367(16) 0.0025(13) 0.0076(14) 0.0055(13)
N2 0.0402(18) 0.0248(15) 0.0362(16) 0.0020(12) 0.0077(14) 0.0047(13)
C1 0.0255(17) 0.0332(18) 0.0271(17) -0.0006(14) 0.0062(14) 0.0053(14)
C2 0.0260(17) 0.0258(16) 0.0277(16) 0.0006(13) 0.0076(14) 0.0012(13)
C3 0.0226(16) 0.0295(17) 0.0283(16) -0.0003(13) 0.0081(13) 0.0015(13)
C4 0.0285(18) 0.0304(18) 0.0363(19) 0.0037(14) 0.0079(15) 0.0064(15)
C5 0.0320(19) 0.0274(18) 0.0383(19) 0.0000(14) 0.0124(16) -0.0031(14)
C6 0.0244(17) 0.0351(19) 0.0350(18) -0.0019(15) 0.0067(15) -0.0009(15)
C7 0.0242(17) 0.041(2) 0.0273(17) 0.0009(15) 0.0076(14) 0.0056(15)
C8 0.0264(18) 0.0342(19) 0.0366(19) 0.0016(15) 0.0093(15) 0.0019(15)
C9 0.041(2) 0.0300(19) 0.049(2) 0.0005(16) 0.0194(19) 0.0011(16)
C10 0.045(2) 0.0279(19) 0.050(2) -0.0054(17) 0.011(2) -0.0055(17)
C11 0.034(2) 0.034(2) 0.051(2) 0.0057(17) 0.0156(18) 0.0036(17)
C12 0.042(2) 0.0302(19) 0.053(2) 0.0082(17) 0.0182(19) 0.0012(17)
C13 0.044(2) 0.0258(18) 0.0283(17) 0.0018(13) 0.0111(16) 0.0037(15)
C14 0.036(2) 0.0322(19) 0.045(2) 0.0003(16) 0.0134(18) 0.0034(16)
C15 0.035(2) 0.0301(19) 0.047(2) -0.0001(16) 0.0134(18) 0.0001(16)
C16 0.042(2) 0.0278(18) 0.0325(18) 0.0032(14) 0.0143(16) 0.0040(15)
C17 0.040(2) 0.0289(19) 0.048(2) 0.0042(16) 0.0019(18) 0.0092(17)
C18 0.043(2) 0.0276(19) 0.051(2) 0.0024(17) 0.0010(19) 0.0037(17)
C19 0.036(2) 0.0315(19) 0.040(2) 0.0035(16) 0.0071(17) 0.0049(16)
C20 0.044(2) 0.0288(19) 0.038(2) -0.0005(15) 0.0136(18) 0.0014(16)

loop_
_atom_type_symbol
_atom_type_description
_atom_type_scat_dispersion_real
_atom_type_scat_dispersion_imag
_atom_type_scat_source
C C 0.0033 0.0016 'International Tables Vol C Tables 4.2.6.8 and 6.1.1.4'
H H 0.0000 0.0000 'International Tables Vol C Tables 4.2.6.8 and 6.1.1.4'
N N 0.0061 0.0033 'International Tables Vol C Tables 4.2.6.8 and 6.1.1.4'
O O 0.0106 0.0060 'International Tables Vol C Tables 4.2.6.8 and 6.1.1.4'
Zn Zn 0.2839 1.4301 'International Tables Vol C Tables 4.2.6.8 and 6.1.1.4'

loop_
_geom_angle_atom_site_label_1
_geom_angle_atom_site_label_2
_geom_angle_atom_site_label_3
_geom_angle
_geom_angle_site_symmetry_1
_geom_angle_site_symmetry_3
_geom_angle_publ_flag
O2W Zn1 O3 106.63(12) . 4_475 ?
O2W Zn1 O5 114.02(14) . 2_655 ?
O3 Zn1 O5 104.66(15) 4_475 2_655 ?
O2W Zn1 N1 111.54(13) . 1_545 ?
O3 Zn1 N1 117.65(14) 4_475 1_545 ?
O5 Zn1 N1 102.36(15) 2_655 1_545 ?
O2W Zn2 O1 108.57(12) . . ?
O2W Zn2 N2 103.63(13) . . ?
O1 Zn2 N2 146.77(13) . . ?
O2W Zn2 O1W 91.80(13) . . ?
O1 Zn2 O1W 90.31(13) . . ?
N2 Zn2 O1W 96.78(13) . . ?
O2W Zn2 O6 89.30(13) . 2_655 ?
O1 Zn2 O6 86.11(14) . 2_655 ?
N2 Zn2 O6 86.27(13) . 2_655 ?
O1W Zn2 O6 176.42(14) . 2_655 ?
O2W Zn2 C7 136.47(13) . . ?
O1 Zn2 C7 28.43(12) . . ?
N2 Zn2 C7 119.87(13) . . ?
O1W Zn2 C7 84.82(13) . . ?
O6 Zn2 C7 92.04(13) 2_655 . ?
C7 O1 Zn2 103.6(2) . . ?
Zn2 O1W H1WA 109.5 . . ?
Zn2 O1W H1WB 102(4) . . ?
H1WA O1W H1WB 123.3 . . ?
Zn1 O2W Zn2 118.24(15) . . ?
Zn1 O2W H8OA 112(4) . . ?
Zn2 O2W H8OA 120(4) . . ?
H2WB O3W H2WA 148(7) . . ?
C8 O3 Zn1 123.1(3) . 4_676 ?
C10 O5 Zn1 119.4(3) . 2_645 ?
C10 O6 Zn2 141.4(3) . 2_645 ?
C5 O7 C9 118.0(3) . . ?
C11 N1 C15 117.9(3) . . ?
C11 N1 Zn1 120.9(3) . 1_565 ?
C15 N1 Zn1 121.2(3) . 1_565 ?
C19 N2 C18 117.8(3) . . ?
C19 N2 Zn2 128.3(3) . . ?
C18 N2 Zn2 113.8(3) . . ?
C6 C1 C2 120.2(3) . . ?
C6 C1 C7 118.8(3) . . ?
C2 C1 C7 121.0(3) . . ?
C3 C2 C1 119.8(3) . . ?
C3 C2 H2A 120.1 . . ?
C1 C2 H2A 120.1 . . ?
C2 C3 C4 120.1(3) . . ?
C2 C3 C8 119.6(3) . . ?
C4 C3 C8 120.3(3) . . ?
C5 C4 C3 119.7(3) . . ?
C5 C4 H4A 120.2 . . ?
C3 C4 H4A 120.2 . . ?
O7 C5 C6 115.1(3) . . ?
O7 C5 C4 125.0(3) . . ?
C6 C5 C4 119.8(3) . . ?
C1 C6 C5 120.4(3) . . ?
C1 C6 H6A 119.8 . . ?
C5 C6 H6A 119.8 . . ?
O2 C7 O1 121.7(3) . . ?
O2 C7 C1 121.2(3) . . ?
O1 C7 C1 117.2(3) . . ?
O2 C7 Zn2 73.9(2) . . ?
O1 C7 Zn2 47.99(18) . . ?
C1 C7 Zn2 163.8(3) . . ?
O4 C8 O3 124.5(4) . . ?
O4 C8 C3 120.5(3) . . ?
O3 C8 C3 115.0(3) . . ?
O7 C9 C10 111.4(3) . . ?
O7 C9 H9A 109.3 . . ?
C10 C9 H9A 109.3 . . ?
O7 C9 H9B 109.3 . . ?
C10 C9 H9B 109.3 . . ?
H9A C9 H9B 108.0 . . ?
O6 C10 O5 127.7(4) . . ?
O6 C10 C9 119.1(4) . . ?
O5 C10 C9 113.2(4) . . ?
N1 C11 C12 122.7(4) . . ?
N1 C11 H11A 118.6 . . ?
C12 C11 H11A 118.6 . . ?
C13 C12 C11 119.3(4) . . ?
C13 C12 H12A 120.3 . . ?
C11 C12 H12A 120.3 . . ?
C12 C13 C14 118.0(3) . . ?
C12 C13 C16 119.3(4) . . ?
C14 C13 C16 122.7(4) . . ?
C15 C14 C13 119.3(4) . . ?
C15 C14 H14A 120.3 . . ?
C13 C14 H14A 120.3 . . ?
N1 C15 C14 122.7(4) . . ?
N1 C15 H15A 118.7 . . ?
C14 C15 H15A 118.7 . . ?
C20 C16 C17 117.6(3) . . ?
C20 C16 C13 123.2(4) . . ?
C17 C16 C13 119.2(4) . . ?
C18 C17 C16 119.7(4) . . ?
C18 C17 H17A 120.1 . . ?
C16 C17 H17A 120.1 . . ?
N2 C18 C17 122.7(4) . . ?
N2 C18 H18A 118.7 . . ?
C17 C18 H18A 118.7 . . ?
N2 C19 C20 122.6(4) . . ?
N2 C19 H19A 118.7 . . ?
C20 C19 H19A 118.7 . . ?
C16 C20 C19 119.6(4) . . ?
C16 C20 H20A 120.2 . . ?
C19 C20 H20A 120.2 . . ?

loop_
_geom_bond_atom_site_label_1
_geom_bond_atom_site_label_2
_geom_bond_distance
_geom_bond_site_symmetry_2
_geom_bond_publ_flag
Zn1 O2W 1.904(3) . ?
Zn1 O3 1.937(3) 4_475 ?
Zn1 O5 1.950(3) 2_655 ?
Zn1 N1 2.034(3) 1_545 ?
Zn2 O2W 1.952(3) . ?
Zn2 O1 1.972(3) . ?
Zn2 N2 2.048(3) . ?
Zn2 O1W 2.171(4) . ?
Zn2 O6 2.264(3) 2_655 ?
Zn2 C7 2.580(4) . ?
O1 C7 1.264(5) . ?
O1W H1WA 0.8200 . ?
O1W H1WB 0.63(4) . ?
O2 C7 1.251(5) . ?
O2W H8OA 0.83(5) . ?
O3W H2WB 1.03(7) . ?
O3W H2WA 0.86(7) . ?
O3 C8 1.270(5) . ?
O3 Zn1 1.937(3) 4_676 ?
O4 C8 1.230(5) . ?
O5 C10 1.245(5) . ?
O5 Zn1 1.950(3) 2_645 ?
O6 C10 1.234(5) . ?
O6 Zn2 2.264(3) 2_645 ?
O7 C5 1.377(4) . ?
O7 C9 1.408(5) . ?
N1 C11 1.330(5) . ?
N1 C15 1.346(5) . ?
N1 Zn1 2.034(3) 1_565 ?
N2 C19 1.335(5) . ?
N2 C18 1.342(5) . ?
C1 C6 1.380(5) . ?
C1 C2 1.391(5) . ?
C1 C7 1.496(5) . ?
C2 C3 1.383(5) . ?
C2 H2A 0.9300 . ?
C3 C4 1.397(5) . ?
C3 C8 1.501(5) . ?
C4 C5 1.392(5) . ?
C4 H4A 0.9300 . ?
C5 C6 1.384(5) . ?
C6 H6A 0.9300 . ?
C9 C10 1.533(6) . ?
C9 H9A 0.9700 . ?
C9 H9B 0.9700 . ?
C11 C12 1.386(6) . ?
C11 H11A 0.9300 . ?
C12 C13 1.377(6) . ?
C12 H12A 0.9300 . ?
C13 C14 1.390(6) . ?
C13 C16 1.490(5) . ?
C14 C15 1.371(5) . ?
C14 H14A 0.9300 . ?
C15 H15A 0.9300 . ?
C16 C20 1.382(6) . ?
C16 C17 1.386(6) . ?
C17 C18 1.381(5) . ?
C17 H17A 0.9300 . ?
C18 H18A 0.9300 . ?
C19 C20 1.393(5) . ?
C19 H19A 0.9300 . ?
C20 H20A 0.9300 . ?

loop_
_geom_hbond_atom_site_label_D
_geom_hbond_atom_site_label_H
_geom_hbond_atom_site_label_A
_geom_hbond_distance_DH
_geom_hbond_distance_HA
_geom_hbond_distance_DA
_geom_hbond_angle_DHA
_geom_hbond_site_symmetry_A
O1W H1WA O2 0.82 1.91 2.706(5) 165.0 3_676
